data_4331379
loop_
_publ_author_name
'Hima K. Lingam'
'Cong Wang'
'Judith C. Gallucci'
'Xuenian Chen'
'Sheldon G. Shore'

_publ_contact_author_address
;
Department of Chemistry & Biochemistry
100 W 18th Avenue
Columbus OH 43220
;
_publ_contact_author_email shore.1@osu.edu
_publ_contact_author_fax (614)-292-1685
_publ_contact_author_name 'Sheldon G Shore'
_publ_contact_author_phone (614)-292-6000
_publ_section_title
;
 New Syntheses and Structural Characterization of NH3BH2Cl and (BH2NH2)3
 and Thermal Decomposition Behavior of NH3BH2Cl
;
_journal_name_full 'Inorganic Chemistry'
_journal_page_first 13430
_journal_page_last 13436
_journal_paper_doi 10.1021/ic302308v
_journal_volume 51
_journal_year 2012
_chemical_formula_moiety 'C6 H17 B Cl N'
_chemical_formula_sum 'C6 H17 B Cl N'
_chemical_formula_weight 149.47
_chemical_name_common triethylaminemonochloroborane
_space_group_IT_number 4
_symmetry_cell_setting monoclinic
_symmetry_space_group_name_Hall 'P 2yb'
_symmetry_space_group_name_H-M 'P 1 21 1'
_atom_sites_solution_hydrogens geom
_atom_sites_solution_primary direct
_atom_sites_solution_secondary difmap
_audit_creation_method SHELXL-97
_audit_update_record
;
2012-10-19 # Formatted by publCIF
;
_cell_angle_alpha 90.00
_cell_angle_beta 113.24(3)
_cell_angle_gamma 90.00
_cell_formula_units_Z 2
_cell_length_a 6.1671(12)
_cell_length_b 10.707(2)
_cell_length_c 7.1427(14)
_cell_measurement_reflns_used 1484
_cell_measurement_temperature 150(2)
_cell_measurement_theta_max 25.03
_cell_measurement_theta_min 2.26
_cell_volume 433.37(17)
_computing_structure_refinement 'SHELXL-97 (Sheldrick, 2008)'
_computing_structure_solution 'SHELXS-97 (Sheldrick, 2008)'
_diffrn_ambient_temperature 150(2)
_diffrn_measured_fraction_theta_full 0.998
_diffrn_measured_fraction_theta_max 0.998
_diffrn_measurement_device_type 'NONIUS KAPPA CCD'
_diffrn_measurement_method 'PHI SCANS & OMEGA SCANS'
_diffrn_radiation_monochromator graphite
_diffrn_radiation_source 'fine-focus sealed tube'
_diffrn_radiation_type MoK\a
_diffrn_radiation_wavelength 0.71073
_diffrn_reflns_av_R_equivalents 0.0000
_diffrn_reflns_av_sigmaI/netI 0.0245
_diffrn_reflns_limit_h_max 7
_diffrn_reflns_limit_h_min -7
_diffrn_reflns_limit_k_max 11
_diffrn_reflns_limit_k_min -12
_diffrn_reflns_limit_l_max 8
_diffrn_reflns_limit_l_min -8
_diffrn_reflns_number 7909
_diffrn_reflns_theta_full 24.97
_diffrn_reflns_theta_max 24.97
_diffrn_reflns_theta_min 3.10
_exptl_absorpt_coefficient_mu 0.362
_exptl_absorpt_correction_T_max 0.9345
_exptl_absorpt_correction_T_min 0.9345
_exptl_absorpt_correction_type multi-scan
_exptl_absorpt_process_details 'HKL SCALEPACK (OTWINOWSKI & MINOR, 1997)'
_exptl_crystal_density_diffrn 1.145
_exptl_crystal_F_000 164
_exptl_crystal_size_max 0.19
_exptl_crystal_size_mid 0.19
_exptl_crystal_size_min 0.19
_refine_diff_density_max 0.120
_refine_diff_density_min -0.144
_refine_diff_density_rms 0.029
_refine_ls_abs_structure_details 'Flack H D (1983), Acta Cryst. A39, 876-881'
_refine_ls_abs_structure_Flack -0.05(5)
_refine_ls_extinction_method none
_refine_ls_goodness_of_fit_ref 1.073
_refine_ls_hydrogen_treatment mixed
_refine_ls_matrix_type full
_refine_ls_number_parameters 96
_refine_ls_number_reflns 1484
_refine_ls_number_restraints 1
_refine_ls_restrained_S_all 1.073
_refine_ls_R_factor_all 0.0240
_refine_ls_R_factor_gt 0.0222
_refine_ls_shift/su_max 0.000
_refine_ls_shift/su_mean 0.000
_refine_ls_structure_factor_coef Fsqd
_refine_ls_weighting_details 'calc w=1/[\s^2^(Fo^2^)+(0.0217P)^2^+0.0745P] where P=(Fo^2^+2Fc^2^)/3'
_refine_ls_weighting_scheme calc
_refine_ls_wR_factor_gt 0.0523
_refine_ls_wR_factor_ref 0.0532
_reflns_number_gt 1418
_reflns_number_total 1484
_reflns_threshold_expression >2sigma(I)
_cod_data_source_file ic302308v_si_002_1.cif
_cod_data_source_block shore1884
_cod_database_code 4331379

loop_
_symmetry_equiv_pos_as_xyz
'x, y, z'
'-x, y+1/2, -z'

loop_
_atom_site_label
_atom_site_type_symbol
_atom_site_fract_x
_atom_site_fract_y
_atom_site_fract_z
_atom_site_U_iso_or_equiv
_atom_site_adp_type
_atom_site_occupancy
_atom_site_symmetry_multiplicity
_atom_site_calc_flag
_atom_site_refinement_flags
Cl1 Cl -0.00015(6) 0.38349(3) 0.34066(6) 0.03132(12) Uani 1 1 d .
N1 N 0.2499(2) 0.58660(11) 0.25292(18) 0.0184(3) Uani 1 1 d .
B1 B 0.0036(3) 0.55314(18) 0.2732(3) 0.0230(4) Uani 1 1 d .
H1 H -0.145(3) 0.5739(13) 0.122(2) 0.018(4) Uiso 1 1 d .
H2 H -0.010(3) 0.6109(16) 0.397(2) 0.024(4) Uiso 1 1 d .
C1 C 0.1053(3) 0.51182(17) -0.1167(2) 0.0290(4) Uani 1 1 d .
H1A H -0.0463 0.4845 -0.1167 0.044 Uiso 1 1 calc R
H1B H 0.1493 0.4574 -0.2064 0.044 Uiso 1 1 calc R
H1C H 0.0915 0.5981 -0.1659 0.044 Uiso 1 1 calc R
C2 C 0.2927(3) 0.50473(15) 0.0974(2) 0.0236(3) Uani 1 1 d .
H2A H 0.4461 0.5284 0.0936 0.028 Uiso 1 1 calc R
H2B H 0.3057 0.4169 0.1441 0.028 Uiso 1 1 calc R
C3 C 0.4411(3) 0.77614(16) 0.1596(2) 0.0286(4) Uani 1 1 d .
H3A H 0.5820 0.7683 0.2863 0.043 Uiso 1 1 calc R
H3B H 0.4123 0.8645 0.1224 0.043 Uiso 1 1 calc R
H3C H 0.4653 0.7305 0.0505 0.043 Uiso 1 1 calc R
C4 C 0.2297(2) 0.72203(14) 0.1902(2) 0.0221(3) Uani 1 1 d .
H4A H 0.2024 0.7722 0.2954 0.027 Uiso 1 1 calc R
H4B H 0.0889 0.7316 0.0614 0.027 Uiso 1 1 calc R
C5 C 0.4790(3) 0.65488(16) 0.6228(2) 0.0300(4) Uani 1 1 d .
H5A H 0.5180 0.7387 0.5906 0.045 Uiso 1 1 calc R
H5B H 0.6031 0.6259 0.7502 0.045 Uiso 1 1 calc R
H5C H 0.3280 0.6574 0.6381 0.045 Uiso 1 1 calc R
C6 C 0.4604(3) 0.56620(15) 0.4520(2) 0.0241(3) Uani 1 1 d .
H6A H 0.4537 0.4797 0.4985 0.029 Uiso 1 1 calc R
H6B H 0.6060 0.5736 0.4258 0.029 Uiso 1 1 calc R

loop_
_atom_site_aniso_label
_atom_site_aniso_U_11
_atom_site_aniso_U_22
_atom_site_aniso_U_33
_atom_site_aniso_U_23
_atom_site_aniso_U_13
_atom_site_aniso_U_12
Cl1 0.0333(2) 0.0270(2) 0.0349(2) 0.00089(19) 0.01474(15) -0.00737(19)
N1 0.0175(6) 0.0176(7) 0.0203(6) 0.0004(5) 0.0077(5) 0.0017(5)
B1 0.0187(8) 0.0255(9) 0.0259(9) 0.0009(8) 0.0101(7) -0.0009(7)
C1 0.0324(9) 0.0301(10) 0.0265(9) -0.0059(7) 0.0138(7) -0.0024(7)
C2 0.0258(8) 0.0216(8) 0.0280(8) -0.0022(7) 0.0155(7) 0.0026(7)
C3 0.0307(8) 0.0255(9) 0.0295(9) 0.0028(7) 0.0119(7) -0.0046(7)
C4 0.0228(8) 0.0192(8) 0.0245(8) 0.0024(6) 0.0094(6) 0.0031(6)
C5 0.0283(8) 0.0333(10) 0.0256(9) -0.0016(7) 0.0078(7) 0.0007(7)
C6 0.0173(7) 0.0270(9) 0.0244(8) 0.0029(7) 0.0044(6) 0.0034(6)

loop_
_atom_type_symbol
_atom_type_description
_atom_type_scat_dispersion_real
_atom_type_scat_dispersion_imag
_atom_type_scat_source
C C 0.0033 0.0016 'International Tables Vol C Tables 4.2.6.8 and 6.1.1.4'
H H 0.0000 0.0000 'International Tables Vol C Tables 4.2.6.8 and 6.1.1.4'
B B 0.0013 0.0007 'International Tables Vol C Tables 4.2.6.8 and 6.1.1.4'
N N 0.0061 0.0033 'International Tables Vol C Tables 4.2.6.8 and 6.1.1.4'
Cl Cl 0.1484 0.1585 'International Tables Vol C Tables 4.2.6.8 and 6.1.1.4'

loop_
_geom_angle_atom_site_label_1
_geom_angle_atom_site_label_2
_geom_angle_atom_site_label_3
_geom_angle
C4 N1 C6 110.91(11)
C4 N1 C2 110.84(11)
C6 N1 C2 105.75(11)
C4 N1 B1 105.57(11)
C6 N1 B1 111.72(12)
C2 N1 B1 112.16(11)
N1 B1 Cl1 110.03(10)
N1 B1 H1 107.9(7)
Cl1 B1 H1 110.4(7)
N1 B1 H2 108.6(8)
Cl1 B1 H2 108.7(9)
H1 B1 H2 111.3(11)
C2 C1 H1A 109.5
C2 C1 H1B 109.5
H1A C1 H1B 109.5
C2 C1 H1C 109.5
H1A C1 H1C 109.5
H1B C1 H1C 109.5
C1 C2 N1 115.30(12)
C1 C2 H2A 108.5
N1 C2 H2A 108.5
C1 C2 H2B 108.5
N1 C2 H2B 108.5
H2A C2 H2B 107.5
C4 C3 H3A 109.5
C4 C3 H3B 109.5
H3A C3 H3B 109.5
C4 C3 H3C 109.5
H3A C3 H3C 109.5
H3B C3 H3C 109.5
N1 C4 C3 115.75(12)
N1 C4 H4A 108.3
C3 C4 H4A 108.3
N1 C4 H4B 108.3
C3 C4 H4B 108.3
H4A C4 H4B 107.4
C6 C5 H5A 109.5
C6 C5 H5B 109.5
H5A C5 H5B 109.5
C6 C5 H5C 109.5
H5A C5 H5C 109.5
H5B C5 H5C 109.5
C5 C6 N1 115.47(12)
C5 C6 H6A 108.4
N1 C6 H6A 108.4
C5 C6 H6B 108.4
N1 C6 H6B 108.4
H6A C6 H6B 107.5

loop_
_geom_bond_atom_site_label_1
_geom_bond_atom_site_label_2
_geom_bond_distance
Cl1 B1 1.8818(19)
N1 C4 1.5083(19)
N1 C6 1.516(2)
N1 C2 1.5175(18)
N1 B1 1.622(2)
B1 H1 1.128(15)
B1 H2 1.112(16)
C1 C2 1.512(2)
C1 H1A 0.9800
C1 H1B 0.9800
C1 H1C 0.9800
C2 H2A 0.9900
C2 H2B 0.9900
C3 C4 1.519(2)
C3 H3A 0.9800
C3 H3B 0.9800
C3 H3C 0.9800
C4 H4A 0.9900
C4 H4B 0.9900
C5 C6 1.514(2)
C5 H5A 0.9800
C5 H5B 0.9800
C5 H5C 0.9800
C6 H6A 0.9900
C6 H6B 0.9900

loop_
_cod_related_entry_id
_cod_related_entry_database
_cod_related_entry_code
1 ChemSpider 372168
